data_4074151
loop_
_publ_author_name
'Son, Seung Uk'
'Reingold, Jeffrey A.'
'Carpenter, Gene B.'
'Czech, Paul T.'
'Sweigart, Dwight A.'

_publ_section_title
;
 Charge-Assisted Hydrogen Bonding and Other Noncovalent Interactions in
 the Self-Assembly of the Organometallic Building Block
 [(\h6-hydroquinone)Rh(P(OPh)3)2]+with a Range of Counteranions
;
_journal_issue 22
_journal_name_full Organometallics
_journal_page_first 5276
_journal_paper_doi 10.1021/om0604425
_journal_volume 25
_journal_year 2006
_chemical_formula_sum 'C42 H36 Cl O12 P2 Rh'
_chemical_formula_weight 933.01
_chemical_name_systematic
; 
 ? 
;
_space_group_IT_number 148
_symmetry_cell_setting rhombohedral
_symmetry_space_group_name_Hall '-R 3'
_symmetry_space_group_name_H-M 'R -3 :H'
_atom_sites_solution_hydrogens geom
_atom_sites_solution_primary direct
_atom_sites_solution_secondary difmap
_audit_creation_method SHELXL-97
_cell_angle_alpha 90.00
_cell_angle_beta 90.00
_cell_angle_gamma 120.00
_cell_formula_units_Z 18
_cell_length_a 38.6251(16)
_cell_length_b 38.6251(16)
_cell_length_c 15.0965(6)
_cell_measurement_reflns_used 7883
_cell_measurement_temperature 100(2)
_cell_measurement_theta_max 23.44
_cell_measurement_theta_min 2.58
_cell_volume 19505.0(14)
_computing_cell_refinement 'Bruker SAINT'
_computing_data_collection 'Bruker SMART'
_computing_data_reduction 'Bruker SAINT'
_computing_molecular_graphics 'Bruker SHELXTL'
_computing_publication_material 'Bruker SHELXTL'
_computing_structure_refinement 'SHELXL-97 (Sheldrick, 1997)'
_computing_structure_solution 'SHELXS-97 (Sheldrick, 1990)'
_diffrn_ambient_temperature 100(2)
_diffrn_measured_fraction_theta_full 0.997
_diffrn_measured_fraction_theta_max 0.997
_diffrn_measurement_device_type 'CCD area detector'
_diffrn_measurement_method 'phi and omega scans'
_diffrn_radiation_monochromator graphite
_diffrn_radiation_source 'fine-focus sealed tube'
_diffrn_radiation_type MoK\a
_diffrn_radiation_wavelength 0.71073
_diffrn_reflns_av_R_equivalents 0.0905
_diffrn_reflns_av_sigmaI/netI 0.0529
_diffrn_reflns_limit_h_max 46
_diffrn_reflns_limit_h_min -45
_diffrn_reflns_limit_k_max 46
_diffrn_reflns_limit_k_min -46
_diffrn_reflns_limit_l_max 18
_diffrn_reflns_limit_l_min -18
_diffrn_reflns_number 63011
_diffrn_reflns_theta_full 25.10
_diffrn_reflns_theta_max 25.10
_diffrn_reflns_theta_min 1.48
_exptl_absorpt_coefficient_mu 0.589
_exptl_absorpt_correction_T_max 0.9456
_exptl_absorpt_correction_T_min 0.9327
_exptl_absorpt_correction_type multi-scan
_exptl_crystal_colour yellow
_exptl_crystal_density_diffrn 1.430
_exptl_crystal_density_meas 0
_exptl_crystal_density_method 'not measured'
_exptl_crystal_description cubic
_exptl_crystal_F_000 8568
_exptl_crystal_size_max 0.12
_exptl_crystal_size_mid 0.11
_exptl_crystal_size_min 0.10
_refine_diff_density_max 3.633
_refine_diff_density_min -1.338
_refine_diff_density_rms 0.151
_refine_ls_extinction_method none
_refine_ls_goodness_of_fit_ref 1.030
_refine_ls_hydrogen_treatment mixed
_refine_ls_matrix_type full
_refine_ls_number_parameters 523
_refine_ls_number_reflns 7711
_refine_ls_number_restraints 0
_refine_ls_restrained_S_all 1.030
_refine_ls_R_factor_all 0.1065
_refine_ls_R_factor_gt 0.0789
_refine_ls_shift/su_max 0.011
_refine_ls_shift/su_mean 0.001
_refine_ls_structure_factor_coef Fsqd
_refine_ls_weighting_details 'calc w=1/[\s^2^(Fo^2^)+(0.1364P)^2^+299.0993P] where P=(Fo^2^+2Fc^2^)/3'
_refine_ls_weighting_scheme calc
_refine_ls_wR_factor_gt 0.2199
_refine_ls_wR_factor_ref 0.2446
_reflns_number_gt 5665
_reflns_number_total 7711
_reflns_threshold_expression >2sigma(I)
_cod_data_source_file om0604425si20060816_091750.cif
_cod_data_source_block ssclo
_cod_depositor_comments
;
The following automatic conversions were performed:

'_symmetry_cell_setting' value 'Rhombohedral' changed to
'rhombohedral' according to
/home/saulius/struct/CIF-dictionaries/cif_core.dic dictionary named
'cif_core.dic' version 2.4.1 from
2010-06-29.

'_exptl_absorpt_correction_type' value 'multiscan'
changed to 'multi-scan' according to
/home/saulius/struct/CIF-dictionaries/cif_core.dic dictionary named
'cif_core.dic' version 2.4.1 from 2010-06-29.

Automatic conversion script
Id: cif_fix_values 1715 2011-07-08 13:25:40Z adriana 
;
_cod_original_sg_symbol_H-M R-3
_cod_database_code 4074151

loop_
_symmetry_equiv_pos_as_xyz
'x, y, z'
'-y, x-y, z'
'-x+y, -x, z'
'x+2/3, y+1/3, z+1/3'
'-y+2/3, x-y+1/3, z+1/3'
'-x+y+2/3, -x+1/3, z+1/3'
'x+1/3, y+2/3, z+2/3'
'-y+1/3, x-y+2/3, z+2/3'
'-x+y+1/3, -x+2/3, z+2/3'
'-x, -y, -z'
'y, -x+y, -z'
'x-y, x, -z'
'-x+2/3, -y+1/3, -z+1/3'
'y+2/3, -x+y+1/3, -z+1/3'
'x-y+2/3, x+1/3, -z+1/3'
'-x+1/3, -y+2/3, -z+2/3'
'y+1/3, -x+y+2/3, -z+2/3'
'x-y+1/3, x+2/3, -z+2/3'

loop_
_atom_site_label
_atom_site_type_symbol
_atom_site_fract_x
_atom_site_fract_y
_atom_site_fract_z
_atom_site_U_iso_or_equiv
_atom_site_adp_type
_atom_site_occupancy
_atom_site_symmetry_multiplicity
_atom_site_calc_flag
_atom_site_refinement_flags
C1 C 0.4828(3) 0.1042(3) -0.0678(5) 0.057(2) Uani 1 1 d .
C2 C 0.5164(3) 0.1019(3) -0.0482(6) 0.064(3) Uani 1 1 d .
H2 H 0.5424 0.1230 -0.0630 0.076 Uiso 1 1 calc R
C3 C 0.5111(3) 0.0675(4) -0.0061(6) 0.070(3) Uani 1 1 d .
H3 H 0.5336 0.0650 0.0093 0.084 Uiso 1 1 calc R
C4 C 0.4722(4) 0.0364(3) 0.0135(5) 0.059(3) Uani 1 1 d .
C5 C 0.4382(3) 0.0387(3) -0.0103(5) 0.056(2) Uani 1 1 d .
H5 H 0.4120 0.0171 0.0009 0.067 Uiso 1 1 calc R
C6 C 0.4442(3) 0.0738(3) -0.0509(5) 0.053(2) Uani 1 1 d .
H6 H 0.4220 0.0767 -0.0668 0.063 Uiso 1 1 calc R
C7 C 0.3855(2) 0.0265(2) 0.1903(4) 0.0376(16) Uani 1 1 d .
C8 C 0.3691(2) 0.0466(3) 0.1497(5) 0.0461(18) Uani 1 1 d .
H8 H 0.3793 0.0743 0.1610 0.055 Uiso 1 1 calc R
C9 C 0.3371(3) 0.0259(3) 0.0915(6) 0.054(2) Uani 1 1 d .
H9 H 0.3259 0.0397 0.0616 0.065 Uiso 1 1 calc R
C10 C 0.3218(3) -0.0143(3) 0.0773(6) 0.056(2) Uani 1 1 d .
H10 H 0.3000 -0.0282 0.0377 0.068 Uiso 1 1 calc R
C11 C 0.3378(3) -0.0344(3) 0.1203(6) 0.062(2) Uani 1 1 d .
H11 H 0.3266 -0.0623 0.1112 0.075 Uiso 1 1 calc R
C12 C 0.3709(2) -0.0138(3) 0.1782(5) 0.052(2) Uani 1 1 d .
H12 H 0.3826 -0.0272 0.2074 0.063 Uiso 1 1 calc R
C13 C 0.5055(2) 0.0310(2) 0.2274(4) 0.0364(16) Uani 1 1 d .
C14 C 0.5430(2) 0.0646(2) 0.2163(5) 0.0402(17) Uani 1 1 d .
H14 H 0.5463 0.0906 0.2216 0.048 Uiso 1 1 calc R
C15 C 0.5755(2) 0.0600(2) 0.1975(5) 0.0438(18) Uani 1 1 d .
H15 H 0.6011 0.0828 0.1874 0.053 Uiso 1 1 calc R
C16 C 0.5709(2) 0.0220(3) 0.1933(5) 0.050(2) Uani 1 1 d .
H16 H 0.5934 0.0189 0.1823 0.060 Uiso 1 1 calc R
C17 C 0.5335(3) -0.0114(3) 0.2052(5) 0.0479(19) Uani 1 1 d .
H17 H 0.5305 -0.0374 0.2030 0.057 Uiso 1 1 calc R
C18 C 0.5005(3) -0.0068(2) 0.2204(5) 0.0455(18) Uani 1 1 d .
H18 H 0.4746 -0.0297 0.2259 0.055 Uiso 1 1 calc R
C19 C 0.4801(2) 0.0938(2) 0.3864(4) 0.0344(15) Uani 1 1 d .
C20 C 0.4466(2) 0.0892(2) 0.4305(5) 0.0418(17) Uani 1 1 d .
H20 H 0.4253 0.0891 0.3988 0.050 Uiso 1 1 calc R
C21 C 0.4448(3) 0.0847(3) 0.5216(5) 0.0481(19) Uani 1 1 d .
H21 H 0.4218 0.0810 0.5529 0.058 Uiso 1 1 calc R
C22 C 0.4766(3) 0.0856(3) 0.5679(5) 0.051(2) Uani 1 1 d .
H22 H 0.4755 0.0827 0.6305 0.061 Uiso 1 1 calc R
C23 C 0.5097(3) 0.0908(3) 0.5211(5) 0.0496(19) Uani 1 1 d .
H23 H 0.5315 0.0920 0.5525 0.059 Uiso 1 1 calc R
C24 C 0.5117(2) 0.0944(2) 0.4305(5) 0.0429(17) Uani 1 1 d .
H24 H 0.5343 0.0973 0.3989 0.051 Uiso 1 1 calc R
C25 C 0.5689(2) 0.1736(2) 0.2076(6) 0.0451(18) Uani 1 1 d .
C26 C 0.5829(3) 0.1774(3) 0.2932(7) 0.058(2) Uani 1 1 d .
H26 H 0.5691 0.1810 0.3412 0.069 Uiso 1 1 calc R
C27 C 0.6175(3) 0.1760(3) 0.3077(9) 0.080(3) Uani 1 1 d .
H27 H 0.6279 0.1789 0.3659 0.096 Uiso 1 1 calc R
C28 C 0.6368(3) 0.1703(3) 0.2365(12) 0.090(4) Uani 1 1 d .
H28 H 0.6605 0.1691 0.2465 0.108 Uiso 1 1 calc R
C29 C 0.6225(3) 0.1663(3) 0.1532(10) 0.087(4) Uani 1 1 d .
H29 H 0.6359 0.1617 0.1059 0.104 Uiso 1 1 calc R
C30 C 0.5884(3) 0.1688(3) 0.1352(7) 0.061(2) Uani 1 1 d .
H30 H 0.5790 0.1674 0.0764 0.074 Uiso 1 1 calc R
C31 C 0.5190(4) 0.2209(3) 0.0372(6) 0.069(3) Uani 1 1 d .
C32 C 0.5405(5) 0.2498(3) 0.0968(8) 0.108(5) Uani 1 1 d .
H32 H 0.5522 0.2443 0.1465 0.130 Uiso 1 1 calc R
C33 C 0.5454(7) 0.2878(4) 0.0842(9) 0.138(7) Uani 1 1 d .
H33 H 0.5612 0.3087 0.1247 0.166 Uiso 1 1 calc R
C34 C 0.5277(6) 0.2952(4) 0.0140(10) 0.125(6) Uani 1 1 d .
H34 H 0.5310 0.3212 0.0066 0.149 Uiso 1 1 calc R
C35 C 0.5058(6) 0.2666(5) -0.0441(10) 0.114(5) Uani 1 1 d .
H35 H 0.4937 0.2720 -0.0928 0.137 Uiso 1 1 calc R
C36 C 0.5008(4) 0.2283(4) -0.0331(7) 0.084(3) Uani 1 1 d .
H36 H 0.4849 0.2075 -0.0737 0.101 Uiso 1 1 calc R
C37 C 0.4311(2) 0.1523(2) 0.1582(5) 0.0422(17) Uani 1 1 d .
C38 C 0.4069(2) 0.1485(2) 0.2300(5) 0.0459(19) Uani 1 1 d .
H38 H 0.4171 0.1536 0.2887 0.055 Uiso 1 1 calc R
C39 C 0.3670(3) 0.1370(3) 0.2130(6) 0.054(2) Uani 1 1 d .
H39 H 0.3497 0.1341 0.2607 0.065 Uiso 1 1 calc R
C40 C 0.3525(3) 0.1297(3) 0.1276(6) 0.055(2) Uani 1 1 d .
H40 H 0.3254 0.1221 0.1167 0.066 Uiso 1 1 calc R
C41 C 0.3771(3) 0.1334(3) 0.0578(6) 0.056(2) Uani 1 1 d .
H41 H 0.3667 0.1276 -0.0007 0.067 Uiso 1 1 calc R
C42 C 0.4169(3) 0.1457(3) 0.0727(5) 0.049(2) Uani 1 1 d .
H42 H 0.4342 0.1494 0.0245 0.059 Uiso 1 1 calc R
Cl1 Cl 0.62160(8) 0.10253(9) 0.91928(16) 0.0712(7) Uani 1 1 d .
O1 O 0.4972(4) 0.1362(4) -0.1141(8) 0.160(5) Uani 1 1 d .
H1 H 0.4900 0.1303 -0.1671 0.240 Uiso 1 1 calc R
O2 O 0.4578(4) -0.0032(4) 0.0519(7) 0.128(4) Uani 1 1 d .
H2A H 0.4328 -0.0151 0.0561 0.192 Uiso 1 1 calc R
O3 O 0.47102(16) 0.16544(16) 0.1805(3) 0.0441(12) Uani 1 1 d .
O4 O 0.51359(19) 0.18178(16) 0.0424(4) 0.0517(14) Uani 1 1 d .
O5 O 0.53459(15) 0.17662(15) 0.1984(3) 0.0434(12) Uani 1 1 d .
O6 O 0.41792(14) 0.04779(15) 0.2495(3) 0.0390(11) Uani 1 1 d .
O7 O 0.48402(14) 0.10132(14) 0.2942(3) 0.0374(11) Uani 1 1 d .
O8 O 0.47107(14) 0.03307(14) 0.2448(3) 0.0367(11) Uani 1 1 d .
O9 O 0.6609(4) 0.1151(5) 0.9361(10) 0.202(8) Uani 1 1 d .
O10 O 0.6155(3) 0.0954(2) 0.8295(4) 0.083(2) Uani 1 1 d .
O11 O 0.6116(3) 0.1322(3) 0.9459(7) 0.107(3) Uani 1 1 d .
O12 O 0.5990(6) 0.0680(4) 0.9651(10) 0.227(10) Uani 1 1 d .
P1 P 0.49968(6) 0.15359(6) 0.12782(12) 0.0393(5) Uani 1 1 d .
P2 P 0.46355(5) 0.06934(6) 0.21774(12) 0.0342(4) Uani 1 1 d .
Rh1 Rh 0.479580(17) 0.092527(17) 0.08370(4) 0.0356(2) Uani 1 1 d .

loop_
_atom_site_aniso_label
_atom_site_aniso_U_11
_atom_site_aniso_U_22
_atom_site_aniso_U_33
_atom_site_aniso_U_23
_atom_site_aniso_U_13
_atom_site_aniso_U_12
C1 0.082(7) 0.059(5) 0.024(4) 0.014(4) 0.001(4) 0.030(5)
C2 0.057(6) 0.081(7) 0.049(5) -0.009(5) 0.010(4) 0.031(5)
C3 0.064(6) 0.125(10) 0.047(5) -0.037(6) -0.020(5) 0.067(7)
C4 0.107(8) 0.067(6) 0.034(4) -0.009(4) -0.003(5) 0.066(6)
C5 0.061(5) 0.060(5) 0.031(4) -0.003(4) -0.003(4) 0.018(4)
C6 0.059(5) 0.085(7) 0.031(4) -0.004(4) -0.003(4) 0.049(5)
C7 0.031(4) 0.051(4) 0.029(3) -0.002(3) 0.000(3) 0.020(3)
C8 0.045(4) 0.053(5) 0.041(4) -0.005(4) -0.006(3) 0.025(4)
C9 0.046(5) 0.075(6) 0.050(5) 0.008(4) -0.001(4) 0.036(5)
C10 0.049(5) 0.067(6) 0.041(5) 0.004(4) -0.011(4) 0.020(4)
C11 0.056(5) 0.054(5) 0.067(6) 0.000(4) -0.020(5) 0.020(4)
C12 0.046(5) 0.055(5) 0.046(5) 0.010(4) -0.005(4) 0.018(4)
C13 0.041(4) 0.040(4) 0.030(4) 0.002(3) 0.001(3) 0.022(3)
C14 0.040(4) 0.043(4) 0.041(4) -0.002(3) 0.000(3) 0.023(3)
C15 0.041(4) 0.053(5) 0.037(4) 0.000(3) 0.000(3) 0.024(4)
C16 0.044(5) 0.074(6) 0.041(4) 0.001(4) 0.001(3) 0.036(4)
C17 0.065(5) 0.057(5) 0.036(4) -0.004(4) -0.001(4) 0.041(5)
C18 0.055(5) 0.046(4) 0.036(4) 0.005(3) 0.007(3) 0.026(4)
C19 0.039(4) 0.032(4) 0.027(3) 0.002(3) 0.000(3) 0.014(3)
C20 0.042(4) 0.040(4) 0.044(4) 0.000(3) -0.003(3) 0.022(4)
C21 0.055(5) 0.059(5) 0.038(4) 0.000(4) 0.006(4) 0.034(4)
C22 0.059(5) 0.059(5) 0.034(4) -0.002(4) -0.004(4) 0.030(4)
C23 0.050(5) 0.061(5) 0.042(4) 0.000(4) -0.007(4) 0.030(4)
C24 0.038(4) 0.052(5) 0.039(4) -0.001(3) -0.002(3) 0.023(4)
C25 0.036(4) 0.042(4) 0.059(5) 0.000(4) -0.003(4) 0.022(3)
C26 0.048(5) 0.053(5) 0.071(6) 0.007(4) -0.006(4) 0.025(4)
C27 0.054(6) 0.058(6) 0.119(10) 0.009(6) -0.033(6) 0.023(5)
C28 0.036(5) 0.054(6) 0.180(15) -0.020(8) -0.020(7) 0.023(5)
C29 0.038(5) 0.063(7) 0.146(12) -0.028(7) 0.016(7) 0.014(5)
C30 0.043(5) 0.047(5) 0.084(7) -0.007(5) 0.005(4) 0.015(4)
C31 0.102(8) 0.053(6) 0.051(5) 0.001(4) 0.000(5) 0.038(6)
C32 0.183(15) 0.061(7) 0.074(8) 0.007(6) -0.018(9) 0.056(9)
C33 0.28(2) 0.083(9) 0.086(9) -0.019(7) -0.051(12) 0.118(13)
C34 0.22(2) 0.082(9) 0.089(10) -0.003(8) -0.032(11) 0.093(12)
C35 0.179(16) 0.103(11) 0.089(10) 0.019(8) -0.001(10) 0.093(12)
C36 0.117(10) 0.080(8) 0.065(7) 0.015(6) -0.001(6) 0.058(8)
C37 0.044(4) 0.054(5) 0.039(4) 0.001(3) -0.001(3) 0.033(4)
C38 0.056(5) 0.056(5) 0.042(4) -0.010(4) -0.005(4) 0.040(4)
C39 0.053(5) 0.062(5) 0.059(5) -0.008(4) -0.001(4) 0.038(4)
C40 0.051(5) 0.054(5) 0.072(6) -0.012(4) -0.012(4) 0.036(4)
C41 0.062(6) 0.062(5) 0.054(5) -0.009(4) -0.020(4) 0.039(5)
C42 0.062(5) 0.058(5) 0.046(4) -0.001(4) -0.004(4) 0.044(5)
Cl1 0.0817(17) 0.105(2) 0.0501(13) 0.0041(13) 0.0152(12) 0.0636(16)
O1 0.211(14) 0.155(11) 0.099(8) -0.004(8) -0.011(8) 0.080(11)
O2 0.148(10) 0.143(10) 0.123(8) -0.026(7) -0.024(7) 0.094(8)
O3 0.049(3) 0.057(3) 0.038(3) -0.006(2) -0.007(2) 0.035(3)
O4 0.076(4) 0.044(3) 0.044(3) 0.012(2) 0.009(3) 0.036(3)
O5 0.041(3) 0.043(3) 0.048(3) 0.002(2) 0.000(2) 0.023(2)
O6 0.034(3) 0.053(3) 0.032(2) 0.000(2) 0.001(2) 0.023(2)
O7 0.043(3) 0.038(3) 0.032(3) 0.003(2) 0.002(2) 0.021(2)
O8 0.037(3) 0.038(3) 0.038(3) 0.008(2) 0.006(2) 0.020(2)
O9 0.191(13) 0.309(18) 0.215(14) -0.186(14) -0.148(12) 0.208(14)
O10 0.123(6) 0.070(5) 0.053(4) -0.011(3) -0.031(4) 0.046(5)
O11 0.089(6) 0.119(7) 0.130(8) -0.022(6) 0.024(5) 0.066(6)
O12 0.35(2) 0.206(13) 0.236(15) 0.167(12) 0.247(16) 0.224(16)
P1 0.0454(11) 0.0438(11) 0.0356(10) 0.0047(8) 0.0024(8) 0.0275(9)
P2 0.0345(9) 0.0376(10) 0.0313(9) 0.0033(7) 0.0011(7) 0.0187(8)
Rh1 0.0378(3) 0.0433(4) 0.0299(3) 0.0025(2) 0.0011(2) 0.0235(3)

loop_
_atom_type_symbol
_atom_type_description
_atom_type_scat_dispersion_real
_atom_type_scat_dispersion_imag
_atom_type_scat_source
C C 0.0033 0.0016 'International Tables Vol C Tables 4.2.6.8 and 6.1.1.4'
H H 0.0000 0.0000 'International Tables Vol C Tables 4.2.6.8 and 6.1.1.4'
O O 0.0106 0.0060 'International Tables Vol C Tables 4.2.6.8 and 6.1.1.4'
P P 0.1023 0.0942 'International Tables Vol C Tables 4.2.6.8 and 6.1.1.4'
Cl Cl 0.1484 0.1585 'International Tables Vol C Tables 4.2.6.8 and 6.1.1.4'
Rh Rh -1.1178 0.9187 'International Tables Vol C Tables 4.2.6.8 and 6.1.1.4'

loop_
_geom_angle_atom_site_label_1
_geom_angle_atom_site_label_2
_geom_angle_atom_site_label_3
_geom_angle
O1 C1 C2 102.2(11)
O1 C1 C6 133.2(11)
C2 C1 C6 123.7(9)
O1 C1 Rh1 132.9(8)
C2 C1 Rh1 74.8(5)
C6 C1 Rh1 74.0(5)
C1 C2 C3 117.7(9)
C1 C2 Rh1 71.1(5)
C3 C2 Rh1 71.3(5)
C2 C3 C4 119.8(9)
C2 C3 Rh1 74.3(5)
C4 C3 Rh1 71.1(5)
C3 C4 C5 121.6(9)
C3 C4 O2 131.4(10)
C5 C4 O2 106.8(10)
C3 C4 Rh1 73.5(5)
C5 C4 Rh1 74.8(5)
O2 C4 Rh1 127.4(6)
C6 C5 C4 117.7(9)
C6 C5 Rh1 72.4(5)
C4 C5 Rh1 70.1(5)
C1 C6 C5 119.5(8)
C1 C6 Rh1 71.6(5)
C5 C6 Rh1 73.1(5)
C8 C7 C12 122.7(7)
C8 C7 O6 118.5(7)
C12 C7 O6 118.8(7)
C7 C8 C9 118.9(8)
C10 C9 C8 120.3(8)
C11 C10 C9 120.2(8)
C10 C11 C12 120.5(9)
C7 C12 C11 117.4(8)
C18 C13 C14 120.7(7)
C18 C13 O8 116.1(6)
C14 C13 O8 123.2(6)
C15 C14 C13 119.6(7)
C14 C15 C16 120.0(7)
C17 C16 C15 120.3(7)
C16 C17 C18 119.7(8)
C13 C18 C17 119.7(8)
C24 C19 C20 122.2(7)
C24 C19 O7 117.8(6)
C20 C19 O7 119.8(6)
C21 C20 C19 118.6(7)
C20 C21 C22 120.3(8)
C23 C22 C21 119.0(7)
C24 C23 C22 121.7(8)
C23 C24 C19 118.2(7)
C26 C25 C30 122.7(8)
C26 C25 O5 115.0(7)
C30 C25 O5 122.2(8)
C25 C26 C27 118.6(10)
C26 C27 C28 119.4(11)
C29 C28 C27 121.1(10)
C28 C29 C30 121.3(11)
C25 C30 C29 116.7(11)
C32 C31 C36 120.8(11)
C32 C31 O4 123.0(10)
C36 C31 O4 116.2(9)
C31 C32 C33 118.7(12)
C34 C33 C32 120.5(14)
C35 C34 C33 120.8(13)
C34 C35 C36 119.7(14)
C31 C36 C35 119.4(12)
C42 C37 C38 121.7(7)
C42 C37 O3 123.9(7)
C38 C37 O3 114.4(7)
C37 C38 C39 117.9(7)
C40 C39 C38 120.5(8)
C41 C40 C39 120.5(8)
C40 C41 C42 120.1(8)
C37 C42 C41 119.3(8)
O12 Cl1 O9 107.9(11)
O12 Cl1 O10 110.0(9)
O9 Cl1 O10 107.6(7)
O12 Cl1 O11 110.0(6)
O9 Cl1 O11 111.0(7)
O10 Cl1 O11 110.3(6)
C37 O3 P1 124.6(5)
C31 O4 P1 126.1(6)
C25 O5 P1 126.4(5)
C7 O6 P2 122.4(4)
C19 O7 P2 126.6(4)
C13 O8 P2 126.1(4)
O5 P1 O4 104.9(3)
O5 P1 O3 91.2(3)
O4 P1 O3 104.5(3)
O5 P1 Rh1 123.4(2)
O4 P1 Rh1 107.8(2)
O3 P1 Rh1 122.4(2)
O7 P2 O6 100.3(3)
O7 P2 O8 104.8(3)
O6 P2 O8 95.8(3)
O7 P2 Rh1 115.4(2)
O6 P2 Rh1 120.4(2)
O8 P2 Rh1 117.02(19)
P2 Rh1 P1 92.02(7)
P2 Rh1 C4 99.5(2)
P1 Rh1 C4 165.3(3)
P2 Rh1 C1 166.7(2)
P1 Rh1 C1 97.7(2)
C4 Rh1 C1 72.5(3)
P2 Rh1 C3 118.1(3)
P1 Rh1 C3 130.4(3)
C4 Rh1 C3 35.4(4)
C1 Rh1 C3 61.3(4)
P2 Rh1 C6 132.5(2)
P1 Rh1 C6 115.7(2)
C4 Rh1 C6 62.1(3)
C1 Rh1 C6 34.4(3)
C3 Rh1 C6 73.3(3)
P2 Rh1 C5 105.6(2)
P1 Rh1 C5 148.5(2)
C4 Rh1 C5 35.1(3)
C1 Rh1 C5 61.7(3)
C3 Rh1 C5 63.2(3)
C6 Rh1 C5 34.5(3)
P2 Rh1 C2 150.6(3)
P1 Rh1 C2 103.3(3)
C4 Rh1 C2 62.5(4)
C1 Rh1 C2 34.2(3)
C3 Rh1 C2 34.5(4)
C6 Rh1 C2 62.1(3)
C5 Rh1 C2 73.7(3)

loop_
_geom_bond_atom_site_label_1
_geom_bond_atom_site_label_2
_geom_bond_distance
C1 O1 1.281(14)
C1 C2 1.379(14)
C1 C6 1.383(13)
C1 Rh1 2.322(8)
C2 C3 1.392(15)
C2 Rh1 2.368(9)
C3 C4 1.407(15)
C3 Rh1 2.330(9)
C4 C5 1.407(13)
C4 O2 1.461(14)
C4 Rh1 2.299(8)
C5 C6 1.398(13)
C5 Rh1 2.360(8)
C6 Rh1 2.351(8)
C7 C8 1.368(11)
C7 C12 1.376(11)
C7 O6 1.420(8)
C8 C9 1.397(11)
C9 C10 1.375(13)
C10 C11 1.372(13)
C11 C12 1.421(12)
C13 C18 1.380(10)
C13 C14 1.388(10)
C13 O8 1.396(8)
C14 C15 1.385(10)
C15 C16 1.387(12)
C16 C17 1.386(12)
C17 C18 1.394(11)
C19 C24 1.381(10)
C19 C20 1.385(10)
C19 O7 1.416(8)
C20 C21 1.384(11)
C21 C22 1.398(11)
C22 C23 1.385(12)
C23 C24 1.373(11)
C25 C26 1.381(12)
C25 C30 1.390(12)
C25 O5 1.395(9)
C26 C27 1.380(13)
C27 C28 1.389(18)
C28 C29 1.351(19)
C29 C30 1.396(15)
C31 C32 1.346(16)
C31 C36 1.380(15)
C31 O4 1.422(11)
C32 C33 1.398(16)
C33 C34 1.368(19)
C34 C35 1.33(2)
C35 C36 1.402(17)
C37 C42 1.376(11)
C37 C38 1.391(11)
C37 O3 1.401(9)
C38 C39 1.396(12)
C39 C40 1.377(12)
C40 C41 1.376(13)
C41 C42 1.384(12)
Cl1 O12 1.363(11)
Cl1 O9 1.367(11)
Cl1 O10 1.380(7)
Cl1 O11 1.437(8)
O3 P1 1.605(5)
O4 P1 1.598(5)
O5 P1 1.595(6)
O6 P2 1.600(5)
O7 P2 1.583(5)
O8 P2 1.619(5)
P1 Rh1 2.186(2)
P2 Rh1 2.1738(18)

loop_
_geom_hbond_atom_site_label_D
_geom_hbond_atom_site_label_H
_geom_hbond_atom_site_label_A
_geom_hbond_distance_DH
_geom_hbond_distance_HA
_geom_hbond_distance_DA
_geom_hbond_angle_DHA
_geom_hbond_site_symmetry_A
O1 H1 O9 0.84 2.13 2.88(2) 149.1 17
O2 H2A O12 0.84 1.81 2.38(2) 123.4 10_656

loop_
_geom_torsion_atom_site_label_1
_geom_torsion_atom_site_label_2
_geom_torsion_atom_site_label_3
_geom_torsion_atom_site_label_4
_geom_torsion
O1 C1 C2 C3 -172.7(9)
C6 C1 C2 C3 -2.5(13)
Rh1 C1 C2 C3 55.7(7)
O1 C1 C2 Rh1 131.6(8)
C6 C1 C2 Rh1 -58.3(8)
C1 C2 C3 C4 1.1(13)
Rh1 C2 C3 C4 56.7(7)
C1 C2 C3 Rh1 -55.6(7)
C2 C3 C4 C5 1.5(13)
Rh1 C3 C4 C5 59.8(7)
C2 C3 C4 O2 176.1(9)
Rh1 C3 C4 O2 -125.7(10)
C2 C3 C4 Rh1 -58.3(8)
C3 C4 C5 C6 -2.7(12)
O2 C4 C5 C6 -178.5(8)
Rh1 C4 C5 C6 56.4(7)
C3 C4 C5 Rh1 -59.2(7)
O2 C4 C5 Rh1 125.1(7)
O1 C1 C6 C5 168.1(12)
C2 C1 C6 C5 1.3(13)
Rh1 C1 C6 C5 -57.3(7)
O1 C1 C6 Rh1 -134.6(13)
C2 C1 C6 Rh1 58.6(8)
C4 C5 C6 C1 1.4(12)
Rh1 C5 C6 C1 56.6(7)
C4 C5 C6 Rh1 -55.3(6)
C12 C7 C8 C9 -2.0(12)
O6 C7 C8 C9 -179.9(7)
C7 C8 C9 C10 1.8(12)
C8 C9 C10 C11 0.0(14)
C9 C10 C11 C12 -1.5(15)
C8 C7 C12 C11 0.6(12)
O6 C7 C12 C11 178.4(7)
C10 C11 C12 C7 1.2(14)
C18 C13 C14 C15 0.4(11)
O8 C13 C14 C15 -178.8(6)
C13 C14 C15 C16 -2.6(11)
C14 C15 C16 C17 2.0(12)
C15 C16 C17 C18 0.7(12)
C14 C13 C18 C17 2.3(11)
O8 C13 C18 C17 -178.4(6)
C16 C17 C18 C13 -2.9(11)
C24 C19 C20 C21 -0.7(11)
O7 C19 C20 C21 -175.4(7)
C19 C20 C21 C22 1.2(12)
C20 C21 C22 C23 -0.3(13)
C21 C22 C23 C24 -1.1(13)
C22 C23 C24 C19 1.7(13)
C20 C19 C24 C23 -0.8(12)
O7 C19 C24 C23 174.0(7)
C30 C25 C26 C27 -0.8(13)
O5 C25 C26 C27 -178.1(8)
C25 C26 C27 C28 -0.8(14)
C26 C27 C28 C29 0.4(17)
C27 C28 C29 C30 1.7(17)
C26 C25 C30 C29 2.8(13)
O5 C25 C30 C29 179.8(8)
C28 C29 C30 C25 -3.2(15)
C36 C31 C32 C33 -3(2)
O4 C31 C32 C33 177.6(14)
C31 C32 C33 C34 2(3)
C32 C33 C34 C35 -1(3)
C33 C34 C35 C36 0(3)
C32 C31 C36 C35 2(2)
O4 C31 C36 C35 -178.0(12)
C34 C35 C36 C31 -1(2)
C42 C37 C38 C39 1.0(12)
O3 C37 C38 C39 177.8(7)
C37 C38 C39 C40 -0.1(13)
C38 C39 C40 C41 0.5(13)
C39 C40 C41 C42 -1.9(13)
C38 C37 C42 C41 -2.3(12)
O3 C37 C42 C41 -178.8(7)
C40 C41 C42 C37 2.7(13)
C42 C37 O3 P1 -33.8(10)
C38 C37 O3 P1 149.5(6)
C32 C31 O4 P1 49.6(16)
C36 C31 O4 P1 -130.3(9)
C26 C25 O5 P1 -146.9(6)
C30 C25 O5 P1 35.8(10)
C8 C7 O6 P2 -91.3(7)
C12 C7 O6 P2 90.8(8)
C24 C19 O7 P2 104.6(7)
C20 C19 O7 P2 -80.5(8)
C18 C13 O8 P2 -153.1(5)
C14 C13 O8 P2 26.1(9)
C25 O5 P1 O4 -88.2(6)
C25 O5 P1 O3 166.4(6)
C25 O5 P1 Rh1 35.5(7)
C31 O4 P1 O5 -64.0(8)
C31 O4 P1 O3 31.2(8)
C31 O4 P1 Rh1 162.9(7)
C37 O3 P1 O5 -175.6(6)
C37 O3 P1 O4 78.7(6)
C37 O3 P1 Rh1 -43.9(6)
C19 O7 P2 O6 52.2(6)
C19 O7 P2 O8 -46.8(6)
C19 O7 P2 Rh1 -176.9(5)
C7 O6 P2 O7 157.5(5)
C7 O6 P2 O8 -96.2(6)
C7 O6 P2 Rh1 29.9(6)
C13 O8 P2 O7 -83.6(6)
C13 O8 P2 O6 174.1(5)
C13 O8 P2 Rh1 45.6(6)
O7 P2 Rh1 P1 -20.0(2)
O6 P2 Rh1 P1 100.5(2)
O8 P2 Rh1 P1 -144.0(2)
O7 P2 Rh1 C4 150.9(4)
O6 P2 Rh1 C4 -88.6(4)
O8 P2 Rh1 C4 26.9(4)
O7 P2 Rh1 C1 -157.3(12)
O6 P2 Rh1 C1 -36.9(12)
O8 P2 Rh1 C1 78.7(12)
O7 P2 Rh1 C3 118.9(4)
O6 P2 Rh1 C3 -120.6(4)
O8 P2 Rh1 C3 -5.1(4)
O7 P2 Rh1 C6 -148.4(3)
O6 P2 Rh1 C6 -27.9(4)
O8 P2 Rh1 C6 87.6(4)
O7 P2 Rh1 C5 -173.6(3)
O6 P2 Rh1 C5 -53.1(4)
O8 P2 Rh1 C5 62.4(3)
O7 P2 Rh1 C2 102.1(6)
O6 P2 Rh1 C2 -137.5(6)
O8 P2 Rh1 C2 -21.9(6)
O5 P1 Rh1 P2 59.5(3)
O4 P1 Rh1 P2 -178.2(3)
O3 P1 Rh1 P2 -57.1(2)
O5 P1 Rh1 C4 -82.5(10)
O4 P1 Rh1 C4 39.8(10)
O3 P1 Rh1 C4 160.9(9)
O5 P1 Rh1 C1 -129.6(4)
O4 P1 Rh1 C1 -7.2(4)
O3 P1 Rh1 C1 113.8(3)
O5 P1 Rh1 C3 -71.0(4)
O4 P1 Rh1 C3 51.4(4)
O3 P1 Rh1 C3 172.4(4)
O5 P1 Rh1 C6 -160.4(3)
O4 P1 Rh1 C6 -38.1(3)
O3 P1 Rh1 C6 83.0(3)
O5 P1 Rh1 C5 -175.7(5)
O4 P1 Rh1 C5 -53.3(5)
O3 P1 Rh1 C5 67.7(5)
O5 P1 Rh1 C2 -95.2(4)
O4 P1 Rh1 C2 27.1(4)
O3 P1 Rh1 C2 148.2(4)
C3 C4 Rh1 P2 -126.1(5)
C5 C4 Rh1 P2 103.6(5)
O2 C4 Rh1 P2 3.9(10)
C3 C4 Rh1 P1 15.3(13)
C5 C4 Rh1 P1 -115.0(10)
O2 C4 Rh1 P1 145.3(8)
C3 C4 Rh1 C1 64.8(6)
C5 C4 Rh1 C1 -65.5(5)
O2 C4 Rh1 C1 -165.2(11)
C5 C4 Rh1 C3 -130.3(8)
O2 C4 Rh1 C3 130.0(12)
C3 C4 Rh1 C6 100.6(6)
C5 C4 Rh1 C6 -29.7(5)
O2 C4 Rh1 C6 -129.4(11)
C3 C4 Rh1 C5 130.3(8)
O2 C4 Rh1 C5 -99.7(12)
C3 C4 Rh1 C2 29.3(5)
C5 C4 Rh1 C2 -101.0(6)
O2 C4 Rh1 C2 159.3(11)
O1 C1 Rh1 P2 146.6(11)
C2 C1 Rh1 P2 -120.9(11)
C6 C1 Rh1 P2 11.7(15)
O1 C1 Rh1 P1 9.7(13)
C2 C1 Rh1 P1 102.2(6)
C6 C1 Rh1 P1 -125.2(5)
O1 C1 Rh1 C4 -159.1(14)
C2 C1 Rh1 C4 -66.6(6)
C6 C1 Rh1 C4 66.0(6)
O1 C1 Rh1 C3 -122.5(14)
C2 C1 Rh1 C3 -29.9(6)
C6 C1 Rh1 C3 102.7(7)
O1 C1 Rh1 C6 134.8(16)
C2 C1 Rh1 C6 -132.6(9)
O1 C1 Rh1 C5 164.4(14)
C2 C1 Rh1 C5 -103.1(7)
C6 C1 Rh1 C5 29.5(5)
O1 C1 Rh1 C2 -92.6(14)
C6 C1 Rh1 C2 132.6(9)
C2 C3 Rh1 P2 -165.4(5)
C4 C3 Rh1 P2 64.6(5)
C2 C3 Rh1 P1 -45.0(6)
C4 C3 Rh1 P1 -175.0(4)
C2 C3 Rh1 C4 129.9(8)
C2 C3 Rh1 C1 29.7(6)
C4 C3 Rh1 C1 -100.3(6)
C2 C3 Rh1 C6 64.8(6)
C4 C3 Rh1 C6 -65.1(5)
C2 C3 Rh1 C5 100.5(6)
C4 C3 Rh1 C5 -29.5(5)
C4 C3 Rh1 C2 -129.9(8)
C1 C6 Rh1 P2 -176.4(5)
C5 C6 Rh1 P2 -46.4(6)
C1 C6 Rh1 P1 64.0(6)
C5 C6 Rh1 P1 -166.0(5)
C1 C6 Rh1 C4 -99.7(7)
C5 C6 Rh1 C4 30.3(5)
C5 C6 Rh1 C1 130.0(8)
C1 C6 Rh1 C3 -63.3(6)
C5 C6 Rh1 C3 66.7(6)
C1 C6 Rh1 C5 -130.0(8)
C1 C6 Rh1 C2 -27.9(6)
C5 C6 Rh1 C2 102.1(6)
C6 C5 Rh1 P2 146.4(5)
C4 C5 Rh1 P2 -84.4(5)
C6 C5 Rh1 P1 24.7(8)
C4 C5 Rh1 P1 154.0(5)
C6 C5 Rh1 C4 -129.3(8)
C6 C5 Rh1 C1 -29.5(5)
C4 C5 Rh1 C1 99.8(6)
C6 C5 Rh1 C3 -99.6(6)
C4 C5 Rh1 C3 29.6(6)
C4 C5 Rh1 C6 129.3(8)
C6 C5 Rh1 C2 -64.2(6)
C4 C5 Rh1 C2 65.1(6)
C1 C2 Rh1 P2 156.3(5)
C3 C2 Rh1 P2 26.9(9)
C1 C2 Rh1 P1 -84.2(6)
C3 C2 Rh1 P1 146.4(5)
C1 C2 Rh1 C4 99.4(7)
C3 C2 Rh1 C4 -30.0(5)
C3 C2 Rh1 C1 -129.4(9)
C1 C2 Rh1 C3 129.4(9)
C1 C2 Rh1 C6 28.1(6)
C3 C2 Rh1 C6 -101.3(6)
C1 C2 Rh1 C5 63.3(6)
C3 C2 Rh1 C5 -66.1(6)
